data_7048375
loop_
_publ_author_name
'Xiang, Jing'
'Cheng, Shun-Cheung'
'Jin, Xin-Xin'
'Su, Qian-Qian'
'Zhou, Xin'
'Chu, Wing-Kin'
'Leung, Chi-Fai'
'Ko, Chi-Chiu'

_publ_section_title
;
 Polynuclear Cu(i) and Ag(i) phosphine complexes containing multi-dentate
 polytopic ligands: syntheses, crystal structures and photoluminescence
 properties.
;
_journal_issue 2
_journal_name_full 'Dalton transactions (Cambridge, England : 2003)'
_journal_page_first 741
_journal_page_last 750
_journal_paper_doi 10.1039/c8dt03377c
_journal_volume 48
_journal_year 2019
_chemical_absolute_configuration rm
_chemical_formula_sum 'C86 H70 Ag2 B2 F8 N4 P4'
_chemical_formula_weight 1672.70
_space_group_crystal_system monoclinic
_space_group_IT_number 7
_space_group_name_Hall 'P -2yc'
_space_group_name_H-M_alt 'P 1 c 1'
_symmetry_space_group_name_Hall 'P -2yc'
_symmetry_space_group_name_H-M 'P 1 c 1'
_atom_sites_solution_hydrogens geom
_audit_creation_method SHELXL-2018/3
_audit_update_record
;
2018-11-22 deposited with the CCDC.
2018-12-03 downloaded from the CCDC.
;
_cell_angle_alpha 90
_cell_angle_beta 102.053(5)
_cell_angle_gamma 90
_cell_formula_units_Z 2
_cell_length_a 17.9776(8)
_cell_length_b 10.6403(4)
_cell_length_c 21.1006(9)
_cell_measurement_reflns_used 4287
_cell_measurement_temperature 293(2)
_cell_measurement_theta_max 69.6680
_cell_measurement_theta_min 4.2740
_cell_volume 3947.3(3)
_computing_cell_refinement 'CrysAlisPro 1.171.38.41 (Rigaku OD, 2015)'
_computing_data_collection 'CrysAlisPro 1.171.38.41 (Rigaku OD, 2015)'
_computing_data_reduction 'CrysAlisPro 1.171.38.41 (Rigaku OD, 2015)'
_computing_structure_refinement 'SHELXL-2018/3 (Sheldrick, 2018)'
_computing_structure_solution 'SHELXL-2018/3 (Sheldrick, 2018)'
_diffrn_ambient_temperature 293(2)
_diffrn_measured_fraction_theta_full 1.000
_diffrn_measured_fraction_theta_max 1.000
_diffrn_measurement_device_type 'Xcalibur, Eos, Gemini'
_diffrn_radiation_type CuK\a
_diffrn_radiation_wavelength 1.54184
_diffrn_reflns_av_R_equivalents 0.0933
_diffrn_reflns_av_unetI/netI 0.1349
_diffrn_reflns_Laue_measured_fraction_full 1.000
_diffrn_reflns_Laue_measured_fraction_max 1.000
_diffrn_reflns_limit_h_max 21
_diffrn_reflns_limit_h_min -21
_diffrn_reflns_limit_k_max 12
_diffrn_reflns_limit_k_min -12
_diffrn_reflns_limit_l_max 24
_diffrn_reflns_limit_l_min -25
_diffrn_reflns_number 28302
_diffrn_reflns_point_group_measured_fraction_full 0.872
_diffrn_reflns_point_group_measured_fraction_max 0.872
_diffrn_reflns_theta_full 67.224
_diffrn_reflns_theta_max 67.224
_diffrn_reflns_theta_min 2.513
_diffrn_source 'fine-focus sealed X-ray tube'
_exptl_absorpt_coefficient_mu 5.293
_exptl_absorpt_correction_T_max 1.00000
_exptl_absorpt_correction_T_min 0.40321
_exptl_absorpt_correction_type multi-scan
_exptl_absorpt_process_details sadabs
_exptl_crystal_colour white
_exptl_crystal_density_diffrn 1.407
_exptl_crystal_description block
_exptl_crystal_F_000 1700
_exptl_crystal_size_max 0.080
_exptl_crystal_size_mid 0.070
_exptl_crystal_size_min 0.070
_refine_diff_density_max 1.009
_refine_diff_density_min -0.646
_refine_diff_density_rms 0.086
_refine_ls_abs_structure_details
;
 Flack x determined using 1490 quotients [(I+)-(I-)]/[(I+)+(I-)]
 (Parsons, Flack and Wagner, Acta Cryst. B69 (2013) 249-259).
;
_refine_ls_abs_structure_Flack 0.006(10)
_refine_ls_extinction_coef 0.00023(5)
_refine_ls_extinction_expression Fc^*^=kFc[1+0.001xFc^2^\l^3^/sin(2\q)]^-1/4^
_refine_ls_extinction_method 'SHELXL-2018/3 (Sheldrick 2018)'
_refine_ls_goodness_of_fit_ref 1.007
_refine_ls_hydrogen_treatment constr
_refine_ls_matrix_type full
_refine_ls_number_parameters 966
_refine_ls_number_reflns 12329
_refine_ls_number_restraints 2974
_refine_ls_restrained_S_all 0.951
_refine_ls_R_factor_all 0.1284
_refine_ls_R_factor_gt 0.0699
_refine_ls_shift/su_max 0.000
_refine_ls_shift/su_mean 0.000
_refine_ls_structure_factor_coef Fsqd
_refine_ls_weighting_details 'w=1/[\s^2^(Fo^2^)+(0.0506P)^2^] where P=(Fo^2^+2Fc^2^)/3'
_refine_ls_weighting_scheme calc
_refine_ls_wR_factor_gt 0.1365
_refine_ls_wR_factor_ref 0.1801
_reflns_Friedel_coverage 0.743
_reflns_Friedel_fraction_full 0.744
_reflns_Friedel_fraction_max 0.744
_reflns_number_gt 6613
_reflns_number_total 12329
_reflns_threshold_expression 'I > 2\s(I)'
_cod_data_source_file c8dt03377c2.cif
_cod_data_source_block exp_7222
_cod_depositor_comments 'Adding full bibliography for 7048372--7048377.cif.'
_cod_database_code 7048375
_shelx_shelxl_version_number 2018/3
_shelx_space_group_comment
;
The symmetry employed for this shelxl refinement is uniquely defined
by the following loop, which should always be used as a source of
symmetry information in preference to the above space-group names.
They are only intended as comments.
;
_shelx_estimated_absorpt_t_min 0.677
_shelx_estimated_absorpt_t_max 0.708

loop_
_space_group_symop_operation_xyz
'x, y, z'
'x, -y, z+1/2'

loop_
_atom_site_label
_atom_site_type_symbol
_atom_site_fract_x
_atom_site_fract_y
_atom_site_fract_z
_atom_site_U_iso_or_equiv
_atom_site_adp_type
_atom_site_occupancy
_atom_site_site_symmetry_order
_atom_site_calc_flag
_atom_site_refinement_flags_posn
_atom_site_refinement_flags_adp
_atom_site_refinement_flags_occupancy
_atom_site_disorder_assembly
_atom_site_disorder_group
Ag1 Ag 0.01563(6) 0.30383(12) 0.10443(5) 0.0612(4) Uani 1 1 d . U . . .
Ag2 Ag 0.43344(6) 0.30464(12) 0.09939(5) 0.0617(4) Uani 1 1 d . U . . .
B1 B 0.287(3) 0.287(3) 0.5016(16) 0.115(6) Uani 1 1 d . U . . .
B2 B 0.865(2) 0.017(4) 0.2543(17) 0.115(7) Uani 1 1 d . U . . .
F1 F 0.260(2) 0.382(4) 0.454(2) 0.130(8) Uani 0.5 1 d . U P A 1
F1' F 0.291(3) 0.352(5) 0.451(2) 0.149(9) Uani 0.5 1 d . U P A 2
F2 F 0.2223(11) 0.2735(16) 0.5227(8) 0.165(5) Uani 1 1 d . U . . .
F3 F 0.3385(11) 0.3365(14) 0.5503(7) 0.157(6) Uani 1 1 d . U . . .
F4 F 0.3111(12) 0.1761(15) 0.4870(9) 0.184(6) Uani 1 1 d . U . . .
F5 F 0.8773(9) 0.0926(14) 0.2042(7) 0.138(5) Uani 1 1 d . U . . .
F6 F 0.8298(11) -0.0874(16) 0.2248(8) 0.182(6) Uani 1 1 d . U . . .
F7 F 0.8250(9) 0.0741(18) 0.2890(8) 0.171(6) Uani 1 1 d . U . . .
F8 F 0.9321(8) -0.0147(15) 0.2905(7) 0.142(5) Uani 1 1 d . U . . .
N1 N 0.0986(8) 0.1803(12) 0.1836(7) 0.061(3) Uani 1 1 d . U . . .
N2 N 0.1532(8) 0.3512(14) 0.1041(7) 0.066(3) Uani 1 1 d . U . . .
N3 N 0.3865(8) 0.1142(13) 0.1393(6) 0.062(3) Uani 1 1 d . U . . .
N4 N 0.2947(8) 0.3019(13) 0.0730(7) 0.062(3) Uani 1 1 d . U . . .
P1 P -0.0259(3) 0.4596(4) 0.1747(2) 0.0616(11) Uani 1 1 d . U . . .
P2 P -0.0276(3) 0.2046(4) -0.0005(2) 0.0624(11) Uani 1 1 d . U . . .
P3 P 0.4980(3) 0.2701(5) 0.0115(2) 0.0651(12) Uani 1 1 d . U . . .
P4 P 0.4758(3) 0.4214(4) 0.2013(2) 0.0641(11) Uani 1 1 d . U . . .
C1 C -0.1269(6) 0.4915(14) 0.1553(9) 0.073(3) Uani 1 1 d D U . . .
C2 C -0.1739(8) 0.3925(13) 0.1324(10) 0.089(4) Uani 1 1 d D U . . .
H2 H -0.153709 0.312809 0.129515 0.107 Uiso 1 1 calc R U . . .
C3 C -0.2510(8) 0.4118(15) 0.1138(11) 0.103(5) Uani 1 1 d D U . . .
H3 H -0.282589 0.345706 0.096323 0.124 Uiso 1 1 calc R U . . .
C4 C -0.2814(7) 0.5266(16) 0.1207(9) 0.096(5) Uani 1 1 d D U . . .
H4 H -0.333618 0.538740 0.108267 0.115 Uiso 1 1 calc R U . . .
C5 C -0.2351(8) 0.6248(14) 0.1460(10) 0.095(5) Uani 1 1 d D U . . .
H5 H -0.255857 0.703018 0.151600 0.114 Uiso 1 1 calc R U . . .
C6 C -0.1579(8) 0.6066(13) 0.1631(9) 0.080(4) Uani 1 1 d D U . . .
H6 H -0.126391 0.673045 0.180131 0.096 Uiso 1 1 calc R U . . .
C7 C -0.0009(12) 0.4264(19) 0.2611(9) 0.078(3) Uani 1 1 d . U . . .
C8 C -0.0544(13) 0.388(2) 0.2947(11) 0.101(4) Uani 1 1 d . U . . .
H8 H -0.105801 0.386473 0.275129 0.122 Uiso 1 1 calc R U . . .
C9 C -0.0289(15) 0.351(2) 0.3608(12) 0.121(5) Uani 1 1 d . U . . .
H9 H -0.063385 0.320055 0.384319 0.145 Uiso 1 1 calc R U . . .
C10 C 0.0452(15) 0.361(2) 0.3886(12) 0.108(5) Uani 1 1 d . U . . .
H10 H 0.060600 0.340187 0.432222 0.130 Uiso 1 1 calc R U . . .
C11 C 0.0956(15) 0.396(2) 0.3578(11) 0.099(4) Uani 1 1 d . U . . .
H11 H 0.146428 0.401503 0.378771 0.119 Uiso 1 1 calc R U . . .
C12 C 0.0736(12) 0.4273(18) 0.2932(10) 0.084(4) Uani 1 1 d . U . . .
H12 H 0.110756 0.449630 0.270559 0.101 Uiso 1 1 calc R U . . .
C13 C 0.0186(11) 0.6110(17) 0.1693(10) 0.075(3) Uani 1 1 d . U . . .
C14 C 0.0251(12) 0.6993(18) 0.2195(10) 0.085(4) Uani 1 1 d . U . . .
H14 H 0.006795 0.680772 0.256523 0.102 Uiso 1 1 calc R U . . .
C15 C 0.0589(14) 0.814(2) 0.2135(12) 0.101(5) Uani 1 1 d . U . . .
H15 H 0.061077 0.875389 0.245358 0.122 Uiso 1 1 calc R U . . .
C16 C 0.0880(13) 0.837(2) 0.1622(12) 0.104(5) Uani 1 1 d . U . . .
H16 H 0.113027 0.912893 0.160759 0.125 Uiso 1 1 calc R U . . .
C17 C 0.0843(13) 0.756(2) 0.1108(12) 0.101(5) Uani 1 1 d . U . . .
H17 H 0.104603 0.777646 0.075172 0.121 Uiso 1 1 calc R U . . .
C18 C 0.0474(11) 0.6371(19) 0.1145(10) 0.083(4) Uani 1 1 d . U . . .
H18 H 0.043003 0.578977 0.081001 0.099 Uiso 1 1 calc R U . . .
C19 C -0.0664(11) 0.0541(17) 0.0057(9) 0.076(3) Uani 1 1 d . U . . .
C20 C -0.0931(13) -0.0240(19) -0.0474(10) 0.090(4) Uani 1 1 d . U . . .
H20 H -0.088481 0.001145 -0.088616 0.108 Uiso 1 1 calc R U . . .
C21 C -0.1268(14) -0.140(2) -0.0389(11) 0.102(5) Uani 1 1 d . U . . .
H21 H -0.145278 -0.190051 -0.074946 0.123 Uiso 1 1 calc R U . . .
C22 C -0.1328(14) -0.181(2) 0.0201(11) 0.094(5) Uani 1 1 d . U . . .
H22 H -0.152712 -0.259793 0.025304 0.112 Uiso 1 1 calc R U . . .
C23 C -0.1093(12) -0.1042(19) 0.0719(10) 0.093(5) Uani 1 1 d . U . . .
H23 H -0.114127 -0.130093 0.112933 0.112 Uiso 1 1 calc R U . . .
C24 C -0.0785(11) 0.0114(17) 0.0637(9) 0.077(4) Uani 1 1 d . U . . .
H24 H -0.065169 0.063429 0.099719 0.092 Uiso 1 1 calc R U . . .
C25 C -0.0964(14) 0.2938(19) -0.0571(11) 0.084(4) Uani 1 1 d . U . . .
C26 C -0.1203(13) 0.257(2) -0.1215(10) 0.094(4) Uani 1 1 d . U . . .
H26 H -0.097489 0.188552 -0.136838 0.113 Uiso 1 1 calc R U . . .
C27 C -0.1780(14) 0.323(2) -0.1639(12) 0.116(6) Uani 1 1 d . U . . .
H27 H -0.196369 0.293897 -0.205858 0.139 Uiso 1 1 calc R U . . .
C28 C -0.2075(15) 0.433(2) -0.1416(12) 0.125(6) Uani 1 1 d . U . . .
H28 H -0.244168 0.478828 -0.169684 0.150 Uiso 1 1 calc R U . . .
C29 C -0.1830(14) 0.473(2) -0.0786(12) 0.124(6) Uani 1 1 d . U . . .
H29 H -0.202830 0.545176 -0.063746 0.149 Uiso 1 1 calc R U . . .
C30 C -0.1270(12) 0.401(2) -0.0372(10) 0.100(5) Uani 1 1 d . U . . .
H30 H -0.110261 0.427377 0.005414 0.119 Uiso 1 1 calc R U . . .
C31 C 0.0511(11) 0.1776(18) -0.0385(8) 0.072(3) Uani 1 1 d . U . . .
C32 C 0.0705(12) 0.2630(19) -0.0820(9) 0.083(4) Uani 1 1 d . U . . .
H32 H 0.037868 0.329594 -0.096610 0.100 Uiso 1 1 calc R U . . .
C33 C 0.1402(13) 0.250(2) -0.1048(10) 0.096(4) Uani 1 1 d . U . . .
H33 H 0.151897 0.306994 -0.134853 0.115 Uiso 1 1 calc R U . . .
C34 C 0.1883(13) 0.156(2) -0.0823(10) 0.091(4) Uani 1 1 d . U . . .
H34 H 0.235867 0.152471 -0.093030 0.109 Uiso 1 1 calc R U . . .
C35 C 0.1672(12) 0.064(2) -0.0434(9) 0.091(4) Uani 1 1 d . U . . .
H35 H 0.196943 -0.007201 -0.032016 0.110 Uiso 1 1 calc R U . . .
C36 C 0.0988(11) 0.0815(19) -0.0213(9) 0.081(4) Uani 1 1 d . U . . .
H36 H 0.086188 0.022088 0.007011 0.098 Uiso 1 1 calc R U . . .
C37 C 0.0736(11) 0.1357(17) 0.2337(9) 0.072(3) Uani 1 1 d . U . . .
H37 H 0.022013 0.118176 0.228657 0.087 Uiso 1 1 calc R U . . .
C38 C 0.1212(11) 0.1138(17) 0.2938(9) 0.075(4) Uani 1 1 d . U . . .
H38 H 0.101982 0.080059 0.327725 0.090 Uiso 1 1 calc R U . . .
C39 C 0.1976(11) 0.1433(17) 0.3020(9) 0.074(4) Uani 1 1 d . U . . .
H39 H 0.230602 0.132976 0.341873 0.089 Uiso 1 1 calc R U . . .
C40 C 0.2232(11) 0.1888(16) 0.2488(9) 0.069(3) Uani 1 1 d . U . . .
H40 H 0.274426 0.207945 0.252445 0.083 Uiso 1 1 calc R U . . .
C41 C 0.1737(10) 0.2053(15) 0.1918(8) 0.060(3) Uani 1 1 d . U . . .
C42 C 0.1972(10) 0.2586(17) 0.1353(9) 0.065(3) Uani 1 1 d . U . . .
C43 C 0.1790(10) 0.4131(17) 0.0570(9) 0.074(3) Uani 1 1 d . U . . .
H43 H 0.146854 0.470261 0.031463 0.089 Uiso 1 1 calc R U . . .
C44 C 0.2506(10) 0.3953(16) 0.0453(9) 0.067(3) Uani 1 1 d . U . . .
H44 H 0.268590 0.449627 0.017367 0.081 Uiso 1 1 calc R U . . .
C45 C 0.2666(10) 0.2298(15) 0.1159(8) 0.062(3) Uani 1 1 d . U . . .
C46 C 0.3105(10) 0.1098(16) 0.1345(8) 0.059(3) Uani 1 1 d . U . . .
C47 C 0.2730(11) -0.0009(16) 0.1387(8) 0.069(3) Uani 1 1 d . U . . .
H47 H 0.220493 -0.000436 0.135023 0.082 Uiso 1 1 calc R U . . .
C48 C 0.3119(11) -0.1125(17) 0.1484(8) 0.069(4) Uani 1 1 d . U . . .
H48 H 0.287100 -0.189015 0.149025 0.083 Uiso 1 1 calc R U . . .
C49 C 0.3887(11) -0.1047(17) 0.1570(9) 0.072(4) Uani 1 1 d . U . . .
H49 H 0.418376 -0.176201 0.167719 0.087 Uiso 1 1 calc R U . . .
C50 C 0.4226(11) 0.0085(16) 0.1500(8) 0.070(3) Uani 1 1 d . U . . .
H50 H 0.474965 0.009416 0.153069 0.083 Uiso 1 1 calc R U . . .
C51 C 0.4477(11) 0.1883(19) -0.0609(9) 0.077(3) Uani 1 1 d . U . . .
C52 C 0.4185(12) 0.0692(19) -0.0556(10) 0.084(4) Uani 1 1 d . U . . .
H52 H 0.423468 0.032517 -0.014944 0.101 Uiso 1 1 calc R U . . .
C53 C 0.3829(12) 0.006(2) -0.1088(10) 0.094(5) Uani 1 1 d . U . . .
H53 H 0.364534 -0.074721 -0.104209 0.112 Uiso 1 1 calc R U . . .
C54 C 0.3734(12) 0.058(2) -0.1699(10) 0.093(5) Uani 1 1 d . U . . .
H54 H 0.349730 0.012875 -0.206234 0.111 Uiso 1 1 calc R U . . .
C55 C 0.3996(12) 0.180(2) -0.1762(10) 0.092(5) Uani 1 1 d . U . . .
H55 H 0.391452 0.218398 -0.216519 0.110 Uiso 1 1 calc R U . . .
C56 C 0.4378(12) 0.241(2) -0.1216(9) 0.086(4) Uani 1 1 d . U . . .
H56 H 0.457435 0.320987 -0.125856 0.104 Uiso 1 1 calc R U . . .
C57 C 0.5818(11) 0.171(2) 0.0384(10) 0.085(4) Uani 1 1 d . U . . .
C58 C 0.6153(13) 0.119(2) -0.0058(11) 0.101(4) Uani 1 1 d . U . . .
H58 H 0.596360 0.130645 -0.049905 0.121 Uiso 1 1 calc R U . . .
C59 C 0.6837(14) 0.042(2) 0.0183(12) 0.123(5) Uani 1 1 d . U . . .
H59 H 0.708613 0.002700 -0.010608 0.147 Uiso 1 1 calc R U . . .
C60 C 0.7095(15) 0.030(2) 0.0827(13) 0.120(5) Uani 1 1 d . U . . .
H60 H 0.752777 -0.017718 0.098040 0.144 Uiso 1 1 calc R U . . .
C61 C 0.6739(13) 0.087(2) 0.1255(12) 0.110(5) Uani 1 1 d . U . . .
H61 H 0.692293 0.076179 0.169789 0.132 Uiso 1 1 calc R U . . .
C62 C 0.6101(12) 0.160(2) 0.1034(10) 0.087(4) Uani 1 1 d . U . . .
H62 H 0.586556 0.201113 0.132770 0.105 Uiso 1 1 calc R U . . .
C63 C 0.5295(12) 0.420(2) -0.0170(9) 0.083(3) Uani 1 1 d . U . . .
C64 C 0.5954(12) 0.434(2) -0.0379(9) 0.097(4) Uani 1 1 d . U . . .
H64 H 0.627411 0.366089 -0.040176 0.117 Uiso 1 1 calc R U . . .
C65 C 0.6138(15) 0.560(2) -0.0567(11) 0.111(5) Uani 1 1 d . U . . .
H65 H 0.657733 0.572469 -0.072482 0.134 Uiso 1 1 calc R U . . .
C66 C 0.5684(15) 0.658(3) -0.0516(11) 0.114(5) Uani 1 1 d . U . . .
H66 H 0.583445 0.737632 -0.061678 0.136 Uiso 1 1 calc R U . . .
C67 C 0.5035(15) 0.645(2) -0.0328(10) 0.110(5) Uani 1 1 d . U . . .
H67 H 0.471379 0.712793 -0.031266 0.132 Uiso 1 1 calc R U . . .
C68 C 0.4847(13) 0.521(2) -0.0150(9) 0.091(4) Uani 1 1 d . U . . .
H68 H 0.439258 0.509891 -0.001290 0.109 Uiso 1 1 calc R U . . .
C69 C 0.3983(11) 0.4582(17) 0.2403(9) 0.069(3) Uani 1 1 d . U . . .
C70 C 0.3989(12) 0.4366(17) 0.3050(9) 0.080(4) Uani 1 1 d . U . . .
H70 H 0.440742 0.399675 0.331956 0.096 Uiso 1 1 calc R U . . .
C71 C 0.3337(13) 0.472(2) 0.3292(11) 0.096(5) Uani 1 1 d . U . . .
H71 H 0.331775 0.454059 0.371903 0.115 Uiso 1 1 calc R U . . .
C72 C 0.2757(12) 0.5316(19) 0.2919(11) 0.088(4) Uani 1 1 d . U . . .
H72 H 0.235267 0.557349 0.309902 0.105 Uiso 1 1 calc R U . . .
C73 C 0.2734(11) 0.5554(18) 0.2294(10) 0.084(4) Uani 1 1 d . U . . .
H73 H 0.231219 0.595175 0.204483 0.101 Uiso 1 1 calc R U . . .
C74 C 0.3338(10) 0.5210(17) 0.2014(9) 0.074(3) Uani 1 1 d . U . . .
H74 H 0.332574 0.538395 0.157988 0.089 Uiso 1 1 calc R U . . .
C75 C 0.5267(10) 0.5710(17) 0.2074(9) 0.071(3) Uani 1 1 d . U . . .
C76 C 0.5606(11) 0.6202(19) 0.2665(10) 0.084(4) Uani 1 1 d . U . . .
H76 H 0.558313 0.577530 0.304525 0.101 Uiso 1 1 calc R U . . .
C77 C 0.5993(13) 0.737(2) 0.2690(11) 0.093(5) Uani 1 1 d . U . . .
H77 H 0.619633 0.773614 0.308923 0.112 Uiso 1 1 calc R U . . .
C78 C 0.6066(12) 0.795(2) 0.2143(11) 0.088(5) Uani 1 1 d . U . . .
H78 H 0.633721 0.869989 0.216459 0.105 Uiso 1 1 calc R U . . .
C79 C 0.5750(12) 0.746(2) 0.1563(11) 0.088(5) Uani 1 1 d . U . . .
H79 H 0.580405 0.786785 0.118628 0.106 Uiso 1 1 calc R U . . .
C80 C 0.5343(11) 0.6334(18) 0.1518(10) 0.079(4) Uani 1 1 d . U . . .
H80 H 0.512268 0.600579 0.111359 0.095 Uiso 1 1 calc R U . . .
C81 C 0.5411(13) 0.3136(19) 0.2543(10) 0.073(3) Uani 1 1 d . U . . .
C82 C 0.5123(13) 0.2045(19) 0.2761(9) 0.086(4) Uani 1 1 d . U . . .
H82 H 0.460142 0.189757 0.268254 0.103 Uiso 1 1 calc R U . . .
C83 C 0.5620(14) 0.120(2) 0.3092(10) 0.100(5) Uani 1 1 d . U . . .
H83 H 0.543544 0.050700 0.327808 0.120 Uiso 1 1 calc R U . . .
C84 C 0.6409(14) 0.135(2) 0.3160(10) 0.100(5) Uani 1 1 d . U . . .
H84 H 0.674241 0.074435 0.337471 0.120 Uiso 1 1 calc R U . . .
C85 C 0.6673(14) 0.237(2) 0.2911(11) 0.102(5) Uani 1 1 d . U . . .
H85 H 0.719393 0.247532 0.294596 0.123 Uiso 1 1 calc R U . . .
C86 C 0.6175(12) 0.327(2) 0.2602(9) 0.082(4) Uani 1 1 d . U . . .
H86 H 0.636317 0.398367 0.243128 0.098 Uiso 1 1 calc R U . . .

loop_
_atom_site_aniso_label
_atom_site_aniso_U_11
_atom_site_aniso_U_22
_atom_site_aniso_U_33
_atom_site_aniso_U_23
_atom_site_aniso_U_13
_atom_site_aniso_U_12
Ag1 0.0549(8) 0.0640(9) 0.0637(9) -0.0072(7) 0.0099(7) 0.0060(7)
Ag2 0.0527(8) 0.0720(10) 0.0625(9) -0.0043(8) 0.0167(7) -0.0019(7)
B1 0.171(18) 0.108(15) 0.079(13) -0.013(10) 0.053(12) -0.011(15)
B2 0.127(18) 0.128(18) 0.087(17) 0.006(11) 0.015(12) 0.032(14)
F1 0.18(2) 0.140(15) 0.075(12) -0.007(11) 0.040(13) 0.004(15)
F1' 0.18(2) 0.177(16) 0.102(12) 0.023(14) 0.046(14) -0.006(17)
F2 0.165(12) 0.178(13) 0.169(13) 0.034(10) 0.079(10) 0.009(10)
F3 0.200(13) 0.134(11) 0.120(10) -0.010(8) -0.008(10) -0.012(10)
F4 0.235(16) 0.133(11) 0.197(14) -0.044(9) 0.074(13) 0.023(11)
F5 0.150(12) 0.150(11) 0.106(9) 0.030(8) 0.010(8) 0.005(9)
F6 0.217(15) 0.150(11) 0.163(13) 0.010(9) 0.006(11) -0.027(11)
F7 0.140(11) 0.238(14) 0.146(11) 0.000(10) 0.052(9) 0.068(11)
F8 0.103(9) 0.193(13) 0.134(11) 0.063(9) 0.032(8) 0.035(8)
N1 0.061(5) 0.056(6) 0.068(5) 0.002(5) 0.017(5) 0.004(5)
N2 0.057(5) 0.069(6) 0.073(6) 0.000(5) 0.014(5) 0.008(5)
N3 0.057(5) 0.066(5) 0.066(6) 0.001(5) 0.019(5) 0.005(5)
N4 0.052(5) 0.064(6) 0.070(6) 0.004(5) 0.013(5) -0.002(5)
P1 0.055(2) 0.057(2) 0.073(3) -0.007(2) 0.016(2) 0.001(2)
P2 0.064(3) 0.065(3) 0.057(2) -0.005(2) 0.011(2) 0.012(2)
P3 0.050(2) 0.088(3) 0.059(3) -0.005(2) 0.014(2) -0.001(2)
P4 0.056(2) 0.068(3) 0.066(3) -0.013(2) 0.009(2) -0.002(2)
C1 0.059(5) 0.074(7) 0.088(7) -0.012(6) 0.022(6) 0.002(5)
C2 0.068(7) 0.086(8) 0.110(8) -0.013(8) 0.010(8) 0.003(6)
C3 0.072(8) 0.102(9) 0.129(11) -0.016(10) 0.008(10) -0.003(8)
C4 0.061(8) 0.109(10) 0.118(11) -0.009(10) 0.020(9) 0.007(7)
C5 0.069(8) 0.099(10) 0.114(11) -0.009(9) 0.014(9) 0.013(8)
C6 0.065(6) 0.076(7) 0.099(8) -0.004(7) 0.018(7) 0.007(6)
C7 0.074(6) 0.082(7) 0.082(6) -0.003(6) 0.021(5) 0.005(6)
C8 0.087(8) 0.121(9) 0.095(7) 0.019(8) 0.016(7) -0.002(8)
C9 0.109(9) 0.153(11) 0.099(9) 0.034(10) 0.018(9) -0.001(11)
C10 0.110(9) 0.126(10) 0.085(9) 0.007(9) 0.010(8) 0.004(10)
C11 0.101(8) 0.102(9) 0.089(8) 0.003(8) 0.007(7) 0.005(8)
C12 0.081(7) 0.089(7) 0.081(7) -0.002(7) 0.011(6) 0.005(7)
C13 0.071(7) 0.063(6) 0.093(7) -0.005(6) 0.021(6) -0.007(6)
C14 0.086(8) 0.071(7) 0.100(8) -0.011(6) 0.022(7) -0.008(7)
C15 0.097(11) 0.083(9) 0.122(11) -0.008(9) 0.018(9) -0.025(9)
C16 0.096(11) 0.084(10) 0.136(11) -0.005(8) 0.033(10) -0.021(9)
C17 0.101(10) 0.079(9) 0.130(11) 0.005(8) 0.041(10) -0.011(9)
C18 0.081(8) 0.076(7) 0.098(8) -0.005(7) 0.032(7) -0.004(7)
C19 0.089(7) 0.072(6) 0.067(7) -0.005(5) 0.015(6) 0.003(6)
C20 0.111(9) 0.079(7) 0.074(7) -0.001(6) 0.004(7) -0.001(7)
C21 0.122(11) 0.088(9) 0.092(9) -0.014(9) 0.011(10) -0.014(9)
C22 0.102(11) 0.080(9) 0.093(10) 0.000(8) 0.008(10) -0.016(9)
C23 0.108(11) 0.081(9) 0.087(9) 0.007(8) 0.014(9) -0.008(9)
C24 0.086(9) 0.073(8) 0.072(7) -0.004(7) 0.017(8) -0.003(7)
C25 0.087(7) 0.082(7) 0.074(7) -0.001(6) -0.002(7) 0.019(6)
C26 0.102(8) 0.088(8) 0.080(7) -0.002(7) -0.006(7) 0.019(7)
C27 0.120(11) 0.111(11) 0.096(10) -0.001(9) -0.024(9) 0.027(10)
C28 0.126(11) 0.115(11) 0.109(10) 0.002(10) -0.034(10) 0.039(9)
C29 0.127(12) 0.111(11) 0.113(10) -0.009(9) -0.021(10) 0.047(9)
C30 0.099(9) 0.092(9) 0.091(9) -0.008(8) -0.019(8) 0.032(8)
C31 0.079(6) 0.078(7) 0.064(6) -0.004(6) 0.024(6) 0.011(6)
C32 0.079(7) 0.094(8) 0.080(8) 0.006(7) 0.023(6) 0.011(7)
C33 0.093(9) 0.107(9) 0.095(9) 0.007(8) 0.035(7) 0.003(8)
C34 0.076(8) 0.105(9) 0.094(9) -0.007(8) 0.026(8) 0.008(7)
C35 0.085(9) 0.101(10) 0.090(10) 0.002(8) 0.025(8) 0.024(8)
C36 0.082(8) 0.087(8) 0.078(8) 0.006(7) 0.024(7) 0.016(7)
C37 0.073(7) 0.070(7) 0.076(7) 0.008(6) 0.017(6) 0.004(7)
C38 0.080(7) 0.073(8) 0.072(7) -0.002(7) 0.015(7) 0.013(7)
C39 0.075(7) 0.077(8) 0.068(7) 0.002(7) 0.010(7) 0.017(7)
C40 0.064(7) 0.070(7) 0.070(6) -0.002(6) 0.009(6) 0.010(6)
C41 0.055(5) 0.064(6) 0.060(6) -0.002(5) 0.011(5) 0.010(6)
C42 0.058(5) 0.066(6) 0.070(6) -0.002(5) 0.012(5) -0.002(5)
C43 0.069(6) 0.068(7) 0.086(7) 0.007(6) 0.019(6) 0.010(6)
C44 0.056(6) 0.065(7) 0.080(7) 0.011(6) 0.012(6) -0.004(6)
C45 0.058(5) 0.059(6) 0.070(6) 0.001(5) 0.016(5) 0.000(5)
C46 0.059(6) 0.061(6) 0.059(6) 0.000(6) 0.012(6) 0.003(5)
C47 0.065(7) 0.066(6) 0.075(7) 0.002(7) 0.016(7) 0.001(6)
C48 0.075(7) 0.062(7) 0.072(8) 0.005(7) 0.020(8) -0.001(7)
C49 0.074(8) 0.066(7) 0.077(9) 0.009(8) 0.018(8) 0.013(7)
C50 0.060(7) 0.070(7) 0.080(8) 0.002(7) 0.017(7) 0.005(6)
C51 0.075(7) 0.095(7) 0.059(6) -0.006(6) 0.010(6) -0.009(6)
C52 0.087(9) 0.094(8) 0.069(7) 0.000(7) 0.010(7) -0.015(7)
C53 0.099(10) 0.096(10) 0.078(9) 0.002(8) 0.001(9) -0.025(9)
C54 0.100(10) 0.096(10) 0.072(8) -0.001(8) -0.005(9) -0.014(9)
C55 0.105(11) 0.100(10) 0.061(8) 0.005(8) -0.004(9) -0.020(9)
C56 0.094(8) 0.095(8) 0.065(7) 0.004(6) 0.007(7) -0.015(8)
C57 0.066(7) 0.111(8) 0.077(7) -0.012(7) 0.011(6) 0.013(6)
C58 0.086(8) 0.125(9) 0.089(7) -0.015(8) 0.014(7) 0.026(7)
C59 0.103(10) 0.151(12) 0.113(10) -0.019(11) 0.020(10) 0.048(9)
C60 0.097(10) 0.138(11) 0.118(10) -0.005(10) 0.006(9) 0.037(9)
C61 0.091(10) 0.131(11) 0.100(9) -0.008(9) 0.001(8) 0.022(9)
C62 0.071(8) 0.110(9) 0.077(7) -0.006(8) 0.008(7) 0.013(7)
C63 0.079(7) 0.109(7) 0.063(7) 0.006(7) 0.020(6) -0.017(6)
C64 0.084(7) 0.123(8) 0.085(8) 0.007(8) 0.018(7) -0.020(7)
C65 0.099(10) 0.135(11) 0.097(10) 0.016(10) 0.012(9) -0.034(9)
C66 0.109(11) 0.128(10) 0.095(11) 0.019(10) 0.003(10) -0.030(9)
C67 0.107(10) 0.121(9) 0.095(11) 0.019(10) 0.004(9) -0.022(10)
C68 0.090(8) 0.103(7) 0.077(8) 0.007(7) 0.010(7) -0.014(7)
C69 0.068(6) 0.072(7) 0.070(6) -0.010(6) 0.019(6) -0.003(6)
C70 0.078(7) 0.088(8) 0.075(7) -0.005(7) 0.016(6) -0.002(7)
C71 0.093(9) 0.117(10) 0.084(9) -0.005(9) 0.029(7) -0.007(9)
C72 0.076(9) 0.100(10) 0.094(9) -0.010(9) 0.033(8) -0.004(8)
C73 0.070(8) 0.093(9) 0.092(8) -0.007(8) 0.023(8) 0.002(8)
C74 0.069(6) 0.078(7) 0.076(7) -0.009(6) 0.016(6) -0.004(6)
C75 0.070(7) 0.071(6) 0.072(7) -0.009(6) 0.016(6) -0.002(6)
C76 0.086(8) 0.082(7) 0.079(7) -0.008(7) 0.007(7) -0.009(7)
C77 0.099(10) 0.084(9) 0.094(9) -0.024(8) 0.012(9) -0.014(8)
C78 0.077(10) 0.079(9) 0.107(10) -0.014(8) 0.018(9) -0.008(8)
C79 0.085(10) 0.090(9) 0.094(9) -0.003(8) 0.028(9) -0.012(8)
C80 0.075(9) 0.079(8) 0.083(8) -0.006(7) 0.015(8) -0.007(7)
C81 0.077(6) 0.078(7) 0.065(7) -0.002(6) 0.016(6) 0.008(6)
C82 0.087(7) 0.082(7) 0.083(8) -0.005(7) 0.004(7) 0.001(6)
C83 0.111(10) 0.084(9) 0.098(10) 0.000(8) 0.007(10) 0.015(9)
C84 0.108(9) 0.095(10) 0.090(10) -0.011(8) 0.000(10) 0.027(9)
C85 0.090(9) 0.108(10) 0.098(10) -0.005(9) -0.003(9) 0.019(8)
C86 0.076(7) 0.091(8) 0.075(8) -0.006(7) 0.009(7) 0.012(7)

loop_
_atom_type_symbol
_atom_type_description
_atom_type_scat_dispersion_real
_atom_type_scat_dispersion_imag
_atom_type_scat_source
C C 0.0181 0.0091 'International Tables Vol C Tables 4.2.6.8 and 6.1.1.4'
H H 0.0000 0.0000 'International Tables Vol C Tables 4.2.6.8 and 6.1.1.4'
N N 0.0311 0.0180 'International Tables Vol C Tables 4.2.6.8 and 6.1.1.4'
B B 0.0090 0.0039 'International Tables Vol C Tables 4.2.6.8 and 6.1.1.4'
F F 0.0727 0.0534 'International Tables Vol C Tables 4.2.6.8 and 6.1.1.4'
P P 0.2955 0.4335 'International Tables Vol C Tables 4.2.6.8 and 6.1.1.4'
Ag Ag 0.1306 4.2820 'International Tables Vol C Tables 4.2.6.8 and 6.1.1.4'

loop_
_geom_angle_atom_site_label_1
_geom_angle_atom_site_label_2
_geom_angle_atom_site_label_3
_geom_angle
N1 Ag1 P2 115.6(3)
N1 Ag1 P1 100.0(3)
P2 Ag1 P1 140.20(16)
N1 Ag1 N2 69.1(5)
P2 Ag1 N2 102.2(3)
P1 Ag1 N2 106.8(3)
P3 Ag2 N3 113.6(3)
P3 Ag2 N4 117.1(4)
N3 Ag2 N4 69.8(5)
P3 Ag2 P4 129.63(16)
N3 Ag2 P4 100.7(3)
N4 Ag2 P4 108.7(4)
F1' B1 F4 103(3)
F1' B1 F3 106(4)
F4 B1 F3 109(4)
F1' B1 F2 122(4)
F4 B1 F2 109(3)
F3 B1 F2 107(2)
F4 B1 F1 124(3)
F3 B1 F1 110(3)
F2 B1 F1 96(3)
F7 B2 F8 110(3)
F7 B2 F6 113(3)
F8 B2 F6 109(3)
F7 B2 F5 111(3)
F8 B2 F5 108(3)
F6 B2 F5 105(3)
C37 N1 C41 117.9(16)
C37 N1 Ag1 119.4(12)
C41 N1 Ag1 116.3(11)
C42 N2 C43 117.4(16)
C42 N2 Ag1 109.1(12)
C43 N2 Ag1 125.8(12)
C50 N3 C46 116.5(16)
C50 N3 Ag2 126.2(12)
C46 N3 Ag2 115.1(11)
C44 N4 C45 116.4(16)
C44 N4 Ag2 125.4(11)
C45 N4 Ag2 111.0(11)
C1 P1 C13 104.7(8)
C1 P1 C7 106.9(9)
C13 P1 C7 102.4(9)
C1 P1 Ag1 114.2(5)
C13 P1 Ag1 111.7(7)
C7 P1 Ag1 115.7(6)
C19 P2 C31 104.4(9)
C19 P2 C25 107.4(10)
C31 P2 C25 106.6(10)
C19 P2 Ag1 112.6(7)
C31 P2 Ag1 110.3(6)
C25 P2 Ag1 114.9(7)
C51 P3 C57 102.6(10)
C51 P3 C63 105.9(9)
C57 P3 C63 108.1(10)
C51 P3 Ag2 118.8(7)
C57 P3 Ag2 110.2(7)
C63 P3 Ag2 110.5(7)
C69 P4 C75 101.7(8)
C69 P4 C81 108.3(10)
C75 P4 C81 104.7(9)
C69 P4 Ag2 112.4(6)
C75 P4 Ag2 124.0(6)
C81 P4 Ag2 104.9(7)
C6 C1 C2 119.5(9)
C6 C1 P1 123.7(10)
C2 C1 P1 116.8(10)
C1 C2 C3 119.7(9)
C4 C3 C2 120.5(9)
C3 C4 C5 120.1(9)
C6 C5 C4 119.5(9)
C1 C6 C5 120.6(9)
C12 C7 C8 118(2)
C12 C7 P1 120.5(17)
C8 C7 P1 121.5(17)
C7 C8 C9 118(2)
C10 C9 C8 119(3)
C11 C10 C9 123(3)
C10 C11 C12 119(3)
C7 C12 C11 123(2)
C18 C13 C14 120.5(18)
C18 C13 P1 118.4(15)
C14 C13 P1 121.1(16)
C15 C14 C13 119(2)
C16 C15 C14 120(2)
C15 C16 C17 125(2)
C16 C17 C18 117(2)
C13 C18 C17 118(2)
C24 C19 C20 115.4(19)
C24 C19 P2 120.5(15)
C20 C19 P2 123.8(16)
C19 C20 C21 120(2)
C22 C21 C20 121(2)
C21 C22 C23 119(2)
C22 C23 C24 120(2)
C19 C24 C23 123.6(19)
C30 C25 C26 118(2)
C30 C25 P2 119.9(18)
C26 C25 P2 122.1(17)
C25 C26 C27 121(2)
C26 C27 C28 119(2)
C29 C28 C27 121(2)
C28 C29 C30 118(2)
C25 C30 C29 123(2)
C36 C31 C32 116.5(19)
C36 C31 P2 121.7(16)
C32 C31 P2 121.5(15)
C31 C32 C33 121(2)
C34 C33 C32 119(2)
C33 C34 C35 120(2)
C34 C35 C36 118(2)
C31 C36 C35 124(2)
N1 C37 C38 122.8(19)
C39 C38 C37 118.7(19)
C38 C39 C40 117.9(19)
C41 C40 C39 119.9(19)
C40 C41 N1 122.9(17)
C40 C41 C42 122.0(17)
N1 C41 C42 115.1(16)
N2 C42 C45 118.5(17)
N2 C42 C41 116.3(16)
C45 C42 C41 124.8(17)
N2 C43 C44 122.9(17)
N4 C44 C43 121.3(17)
N4 C45 C42 122.6(16)
N4 C45 C46 113.8(15)
C42 C45 C46 123.2(16)
N3 C46 C47 121.9(16)
N3 C46 C45 117.2(15)
C47 C46 C45 120.5(16)
C46 C47 C48 120.7(18)
C49 C48 C47 116.1(18)
C48 C49 C50 120.1(18)
N3 C50 C49 124.3(18)
C56 C51 C52 118.2(18)
C56 C51 P3 121.9(16)
C52 C51 P3 119.9(15)
C53 C52 C51 121(2)
C52 C53 C54 121(2)
C53 C54 C55 119(2)
C56 C55 C54 119(2)
C51 C56 C55 122(2)
C58 C57 C62 123(2)
C58 C57 P3 119.0(17)
C62 C57 P3 118.2(16)
C57 C58 C59 117(2)
C60 C59 C58 119(2)
C59 C60 C61 121(2)
C60 C61 C62 120(2)
C57 C62 C61 120(2)
C68 C63 C64 119(2)
C68 C63 P3 117.1(16)
C64 C63 P3 124(2)
C63 C64 C65 117(2)
C66 C65 C64 121(3)
C67 C66 C65 122(3)
C66 C67 C68 117(3)
C63 C68 C67 123(2)
C70 C69 C74 118.8(18)
C70 C69 P4 124.5(16)
C74 C69 P4 116.6(14)
C69 C70 C71 118(2)
C72 C71 C70 121(2)
C71 C72 C73 122(2)
C72 C73 C74 120(2)
C73 C74 C69 119.2(19)
C76 C75 C80 119.0(19)
C76 C75 P4 121.1(16)
C80 C75 P4 119.8(15)
C75 C76 C77 119(2)
C78 C77 C76 120(2)
C77 C78 C79 120(2)
C78 C79 C80 121(2)
C75 C80 C79 120(2)
C86 C81 C82 120(2)
C86 C81 P4 119.4(17)
C82 C81 P4 119.1(18)
C83 C82 C81 118(2)
C82 C83 C84 122(2)
C85 C84 C83 119(2)
C84 C85 C86 120(2)
C81 C86 C85 121(2)

loop_
_geom_bond_atom_site_label_1
_geom_bond_atom_site_label_2
_geom_bond_distance
Ag1 N1 2.388(13)
Ag1 P2 2.429(5)
Ag1 P1 2.443(5)
Ag1 N2 2.526(15)
Ag2 P3 2.413(5)
Ag2 N3 2.414(14)
Ag2 N4 2.439(14)
Ag2 P4 2.463(5)
B1 F1' 1.29(5)
B1 F4 1.31(3)
B1 F3 1.34(4)
B1 F2 1.34(4)
B1 F1 1.44(5)
B2 F7 1.28(3)
B2 F8 1.33(3)
B2 F6 1.36(4)
B2 F5 1.38(4)
N1 C37 1.32(2)
N1 C41 1.35(2)
N2 C42 1.35(2)
N2 C43 1.35(2)
N3 C50 1.294(19)
N3 C46 1.349(19)
N4 C44 1.328(19)
N4 C45 1.36(2)
P1 C1 1.809(12)
P1 C13 1.813(18)
P1 C7 1.82(2)
P2 C19 1.763(19)
P2 C31 1.789(19)
P2 C25 1.80(2)
P3 C51 1.825(19)
P3 C57 1.83(2)
P3 C63 1.83(2)
P4 C69 1.802(18)
P4 C75 1.827(19)
P4 C81 1.84(2)
C1 C6 1.370(10)
C1 C2 1.373(11)
C2 C3 1.374(11)
C3 C4 1.359(11)
C4 C5 1.372(11)
C5 C6 1.372(11)
C7 C12 1.37(2)
C7 C8 1.37(3)
C8 C9 1.43(3)
C9 C10 1.34(3)
C10 C11 1.28(3)
C11 C12 1.38(3)
C13 C18 1.39(2)
C13 C14 1.40(2)
C14 C15 1.38(3)
C15 C16 1.32(3)
C16 C17 1.37(3)
C17 C18 1.44(3)
C19 C24 1.37(2)
C19 C20 1.40(2)
C20 C21 1.40(3)
C21 C22 1.34(3)
C22 C23 1.36(3)
C23 C24 1.38(2)
C25 C30 1.37(3)
C25 C26 1.39(3)
C26 C27 1.40(3)
C27 C28 1.40(3)
C28 C29 1.38(3)
C29 C30 1.41(3)
C31 C36 1.33(2)
C31 C32 1.39(2)
C32 C33 1.44(3)
C33 C34 1.35(3)
C34 C35 1.38(3)
C35 C36 1.42(2)
C37 C38 1.39(2)
C38 C39 1.38(2)
C39 C40 1.39(2)
C40 C41 1.35(2)
C41 C42 1.46(2)
C42 C45 1.43(2)
C43 C44 1.37(2)
C45 C46 1.51(2)
C46 C47 1.37(2)
C47 C48 1.37(2)
C48 C49 1.36(2)
C49 C50 1.37(2)
C51 C56 1.38(2)
C51 C52 1.38(2)
C52 C53 1.35(2)
C53 C54 1.38(2)
C54 C55 1.39(2)
C55 C56 1.38(2)
C57 C58 1.33(3)
C57 C62 1.37(2)
C58 C59 1.48(3)
C59 C60 1.35(3)
C60 C61 1.35(3)
C61 C62 1.39(3)
C63 C68 1.35(3)
C63 C64 1.36(3)
C64 C65 1.45(3)
C65 C66 1.34(3)
C66 C67 1.32(3)
C67 C68 1.43(3)
C69 C70 1.38(2)
C69 C74 1.44(2)
C70 C71 1.43(3)
C71 C72 1.33(3)
C72 C73 1.34(3)
C73 C74 1.39(2)
C75 C76 1.37(2)
C75 C80 1.38(2)
C76 C77 1.42(3)
C77 C78 1.34(3)
C78 C79 1.35(3)
C79 C80 1.39(3)
C81 C86 1.36(3)
C81 C82 1.39(3)
C82 C83 1.35(3)
C83 C84 1.40(3)
C84 C85 1.34(3)
C85 C86 1.38(3)
